data_2220798
loop_
_publ_author_name
'Yang, Hong-Jun'
'Dang, Yan-Qiu'

_publ_section_title
'[<i>N</i>-(3-Methoxy-2-oxidobenzylidene-\k<i>O</i>^2^)alaninato-\k^2^<i>N</i>,<i>O</i>]diphenyltin(IV)'
_journal_coeditor_code HB2900
_journal_issue 2
_journal_name_full 'Acta Crystallographica Section E'
_journal_page_first m232
_journal_paper_doi 10.1107/S1600536809002426
_journal_volume 65
_journal_year 2009
_chemical_formula_iupac '[Sn (C6 H5)2 (C11 H11 N O4)]'
_chemical_formula_moiety 'C23 H21 N O4 Sn'
_chemical_formula_sum 'C23 H21 N O4 Sn'
_chemical_formula_weight 494.10
_chemical_name_systematic
;
[<i>N</i>-(3-Methoxy-2-oxidobenzylidene-\k<i>O</i>^2^)alaninato-
\k^2^<i>N</i>,<i>O</i>]diphenyltin(IV)
;
_space_group_IT_number 14
_symmetry_cell_setting monoclinic
_symmetry_space_group_name_Hall '-P 2ybc'
_symmetry_space_group_name_H-M 'P 1 21/c 1'
_atom_sites_solution_hydrogens geom
_atom_sites_solution_primary direct
_atom_sites_solution_secondary difmap
_audit_creation_method SHELXL97
_cell_angle_alpha 90.00
_cell_angle_beta 95.0770(10)
_cell_angle_gamma 90.00
_cell_formula_units_Z 4
_cell_length_a 13.3881(10)
_cell_length_b 9.0304(6)
_cell_length_c 17.3398(12)
_cell_measurement_reflns_used 6772
_cell_measurement_temperature 295(2)
_cell_measurement_theta_max 27.65
_cell_measurement_theta_min 2.36
_cell_volume 2088.2(3)
_computing_cell_refinement 'SAINT (Bruker, 2002)'
_computing_data_collection 'SMART (Bruker, 2002)'
_computing_data_reduction 'SAINT (Bruker, 2002)'
_computing_molecular_graphics 'ORTEP-3 for Windows (Farrugia, 1997)'
_computing_publication_material 'SHELXL97 (Sheldrick, 2008)'
_computing_structure_refinement 'SHELXL97 (Sheldrick, 2008)'
_computing_structure_solution 'SHELXS97 (Sheldrick, 2008)'
_diffrn_ambient_temperature 295(2)
_diffrn_measured_fraction_theta_full 0.998
_diffrn_measured_fraction_theta_max 0.998
_diffrn_measurement_device_type 'Bruker SMART APEX area-detector'
_diffrn_measurement_method '\f and \w'
_diffrn_radiation_monochromator graphite
_diffrn_radiation_source 'fine-focus sealed tube'
_diffrn_radiation_type MoK\a
_diffrn_radiation_wavelength 0.71073
_diffrn_reflns_av_R_equivalents 0.0223
_diffrn_reflns_av_sigmaI/netI 0.0215
_diffrn_reflns_limit_h_max 16
_diffrn_reflns_limit_h_min -16
_diffrn_reflns_limit_k_max 11
_diffrn_reflns_limit_k_min -11
_diffrn_reflns_limit_l_max 20
_diffrn_reflns_limit_l_min -21
_diffrn_reflns_number 16481
_diffrn_reflns_theta_full 26.50
_diffrn_reflns_theta_max 26.50
_diffrn_reflns_theta_min 1.53
_diffrn_standards_decay_% 0
_diffrn_standards_interval_count 0
_diffrn_standards_interval_time 0
_diffrn_standards_number 0
_exptl_absorpt_coefficient_mu 1.252
_exptl_absorpt_correction_T_max 0.885
_exptl_absorpt_correction_T_min 0.825
_exptl_absorpt_correction_type multi-scan
_exptl_absorpt_process_details '(SADABS; Bruker, 2002)'
_exptl_crystal_colour yellow
_exptl_crystal_density_diffrn 1.572
_exptl_crystal_density_method 'not measured'
_exptl_crystal_description block
_exptl_crystal_F_000 992
_exptl_crystal_size_max 0.16
_exptl_crystal_size_mid 0.12
_exptl_crystal_size_min 0.10
_refine_diff_density_max 0.444
_refine_diff_density_min -0.258
_refine_ls_extinction_method none
_refine_ls_goodness_of_fit_ref 1.040
_refine_ls_hydrogen_treatment constr
_refine_ls_matrix_type full
_refine_ls_number_parameters 262
_refine_ls_number_reflns 4326
_refine_ls_number_restraints 0
_refine_ls_restrained_S_all 1.040
_refine_ls_R_factor_all 0.0326
_refine_ls_R_factor_gt 0.0243
_refine_ls_shift/su_max 0.002
_refine_ls_shift/su_mean 0.000
_refine_ls_structure_factor_coef Fsqd
_refine_ls_weighting_details 'calc w = 1/[\s^2^(Fo^2^)+(0.029P)^2^+0.7005P] where P=(Fo^2^+2Fc^2^)/3'
_refine_ls_weighting_scheme calc
_refine_ls_wR_factor_gt 0.0589
_refine_ls_wR_factor_ref 0.0626
_reflns_number_gt 3475
_reflns_number_total 4326
_reflns_threshold_expression I>2\s(I)
_cod_data_source_file hb2900.cif
_cod_data_source_block I
_cod_original_sg_symbol_H-M 'P 21/c'
_cod_database_code 2220798
_cod_database_fobs_code 2220798

loop_
_symmetry_equiv_pos_as_xyz
'x, y, z'
'-x, y+1/2, -z+1/2'
'-x, -y, -z'
'x, -y-1/2, z-1/2'

loop_
_atom_site_type_symbol
_atom_site_label
_atom_site_fract_x
_atom_site_fract_y
_atom_site_fract_z
_atom_site_U_iso_or_equiv
_atom_site_adp_type
_atom_site_calc_flag
_atom_site_refinement_flags
_atom_site_occupancy
_atom_site_disorder_assembly
_atom_site_disorder_group
Sn Sn1 0.292357(11) 0.503657(15) 0.348838(8) 0.03542(6) Uani d . 1 . .
N N1 0.32598(13) 0.28485(19) 0.30979(10) 0.0385(4) Uani d . 1 . .
O O1 0.41792(13) 0.53434(17) 0.28262(10) 0.0467(4) Uani d . 1 . .
O O2 0.52345(14) 0.4293(2) 0.20800(11) 0.0638(5) Uani d . 1 . .
O O3 0.18288(11) 0.39202(16) 0.40344(9) 0.0450(4) Uani d . 1 . .
O O4 0.07445(14) 0.3448(2) 0.51854(10) 0.0609(5) Uani d . 1 . .
C C1 0.36449(17) 0.6022(2) 0.44906(13) 0.0415(5) Uani d . 1 . .
C C2 0.4416(2) 0.7013(3) 0.44224(16) 0.0575(7) Uani d . 1 . .
H H2 0.4664 0.7151 0.3943 0.069 Uiso calc R 1 . .
C C3 0.4825(2) 0.7803(4) 0.50548(18) 0.0727(9) Uani d . 1 . .
H H3 0.5340 0.8476 0.5001 0.087 Uiso calc R 1 . .
C C4 0.4471(2) 0.7590(4) 0.57586(18) 0.0782(10) Uani d . 1 . .
H H4 0.4736 0.8131 0.6185 0.094 Uiso calc R 1 . .
C C5 0.3736(3) 0.6596(5) 0.58371(17) 0.0905(11) Uani d . 1 . .
H H5 0.3515 0.6432 0.6323 0.109 Uiso calc R 1 . .
C C6 0.3305(2) 0.5816(4) 0.52079(15) 0.0706(8) Uani d . 1 . .
H H6 0.2787 0.5154 0.5269 0.085 Uiso calc R 1 . .
C C7 0.18958(16) 0.6179(2) 0.27068(12) 0.0403(5) Uani d . 1 . .
C C8 0.2149(2) 0.7542(3) 0.24244(18) 0.0664(8) Uani d . 1 . .
H H8 0.2765 0.7965 0.2588 0.080 Uiso calc R 1 . .
C C9 0.1487(3) 0.8287(4) 0.1896(2) 0.0847(10) Uani d . 1 . .
H H9 0.1664 0.9206 0.1708 0.102 Uiso calc R 1 . .
C C10 0.0582(2) 0.7683(4) 0.16505(18) 0.0717(9) Uani d . 1 . .
H H10 0.0144 0.8184 0.1295 0.086 Uiso calc R 1 . .
C C11 0.0321(2) 0.6336(4) 0.19299(16) 0.0660(8) Uani d . 1 . .
H H11 -0.0297 0.5920 0.1766 0.079 Uiso calc R 1 . .
C C12 0.0976(2) 0.5588(3) 0.24582(16) 0.0554(6) Uani d . 1 . .
H H12 0.0791 0.4674 0.2647 0.066 Uiso calc R 1 . .
C C13 0.18852(16) 0.2585(2) 0.43474(13) 0.0383(5) Uani d . 1 . .
C C14 0.24719(17) 0.1438(3) 0.40775(13) 0.0426(5) Uani d . 1 . .
C C15 0.2462(2) 0.0026(3) 0.44269(19) 0.0591(7) Uani d . 1 . .
H H15 0.2848 -0.0735 0.4247 0.071 Uiso calc R 1 . .
C C16 0.1894(2) -0.0228(3) 0.50210(19) 0.0670(8) Uani d . 1 . .
H H16 0.1900 -0.1159 0.5251 0.080 Uiso calc R 1 . .
C C17 0.1301(2) 0.0894(3) 0.52905(15) 0.0575(7) Uani d . 1 . .
H H17 0.0906 0.0702 0.5694 0.069 Uiso calc R 1 . .
C C18 0.12930(18) 0.2276(3) 0.49671(13) 0.0461(5) Uani d . 1 . .
C C19 0.0072(2) 0.3215(4) 0.57615(18) 0.0810(10) Uani d . 1 . .
H H19A -0.0259 0.4129 0.5862 0.121 Uiso calc R 1 . .
H H19B 0.0438 0.2872 0.6228 0.121 Uiso calc R 1 . .
H H19C -0.0417 0.2487 0.5584 0.121 Uiso calc R 1 . .
C C20 0.30727(16) 0.1628(2) 0.34391(13) 0.0434(5) Uani d . 1 . .
H H20 0.3358 0.0776 0.3252 0.052 Uiso calc R 1 . .
C C21 0.38800(17) 0.2828(3) 0.24357(13) 0.0441(5) Uani d . 1 . .
H H21 0.4326 0.1967 0.2476 0.053 Uiso calc R 1 . .
C C22 0.3194(2) 0.2741(4) 0.16856(15) 0.0698(8) Uani d . 1 . .
H H22A 0.2807 0.1846 0.1681 0.105 Uiso calc R 1 . .
H H22B 0.3592 0.2745 0.1252 0.105 Uiso calc R 1 . .
H H22C 0.2751 0.3579 0.1652 0.105 Uiso calc R 1 . .
C C23 0.45012(17) 0.4244(3) 0.24431(13) 0.0422(5) Uani d . 1 . .

loop_
_atom_site_aniso_label
_atom_site_aniso_U_11
_atom_site_aniso_U_22
_atom_site_aniso_U_33
_atom_site_aniso_U_12
_atom_site_aniso_U_13
_atom_site_aniso_U_23
Sn1 0.03617(10) 0.03374(10) 0.03691(10) 0.00146(6) 0.00633(6) -0.00038(6)
N1 0.0354(10) 0.0370(10) 0.0442(10) -0.0001(8) 0.0092(8) -0.0041(8)
O1 0.0492(10) 0.0413(9) 0.0520(10) -0.0067(7) 0.0170(8) -0.0066(7)
O2 0.0622(12) 0.0598(11) 0.0751(13) -0.0118(10) 0.0371(10) -0.0114(10)
O3 0.0425(9) 0.0395(9) 0.0553(10) 0.0031(7) 0.0178(7) 0.0053(7)
O4 0.0676(12) 0.0582(11) 0.0616(11) -0.0035(9) 0.0319(9) -0.0034(9)
C1 0.0420(12) 0.0427(12) 0.0393(12) 0.0061(10) 0.0013(10) -0.0014(10)
C2 0.0552(16) 0.0639(17) 0.0529(15) -0.0079(13) 0.0025(12) -0.0048(13)
C3 0.0643(19) 0.076(2) 0.075(2) -0.0132(16) -0.0058(16) -0.0190(16)
C4 0.065(2) 0.100(3) 0.066(2) 0.0131(18) -0.0173(16) -0.0356(18)
C5 0.081(2) 0.148(3) 0.0427(17) -0.009(2) 0.0074(15) -0.0224(19)
C6 0.0678(19) 0.099(2) 0.0462(16) -0.0162(18) 0.0093(14) -0.0058(16)
C7 0.0389(12) 0.0427(12) 0.0398(12) 0.0056(10) 0.0064(10) -0.0013(10)
C8 0.0541(16) 0.0578(17) 0.085(2) -0.0018(13) -0.0081(14) 0.0189(15)
C9 0.078(2) 0.069(2) 0.105(3) 0.0064(17) -0.0068(19) 0.0410(18)
C10 0.0600(19) 0.084(2) 0.069(2) 0.0265(17) -0.0059(15) 0.0106(17)
C11 0.0445(15) 0.084(2) 0.0676(18) 0.0065(14) -0.0082(13) -0.0043(16)
C12 0.0507(15) 0.0580(15) 0.0571(16) -0.0025(13) 0.0030(12) 0.0009(13)
C13 0.0336(11) 0.0410(12) 0.0399(12) -0.0044(9) 0.0006(9) 0.0014(9)
C14 0.0359(12) 0.0401(12) 0.0520(14) -0.0024(10) 0.0040(10) 0.0032(10)
C15 0.0550(16) 0.0432(15) 0.080(2) 0.0048(11) 0.0086(15) 0.0113(13)
C16 0.072(2) 0.0533(17) 0.076(2) -0.0052(14) 0.0070(17) 0.0236(14)
C17 0.0606(16) 0.0632(17) 0.0498(15) -0.0092(14) 0.0106(13) 0.0099(13)
C18 0.0444(13) 0.0507(14) 0.0434(13) -0.0088(11) 0.0041(10) -0.0001(11)
C19 0.084(2) 0.085(2) 0.081(2) -0.0113(18) 0.0471(18) -0.0079(18)
C20 0.0364(12) 0.0348(12) 0.0594(15) 0.0014(9) 0.0062(11) -0.0048(10)
C21 0.0411(12) 0.0447(13) 0.0476(13) 0.0002(10) 0.0110(10) -0.0062(10)
C22 0.0623(18) 0.098(2) 0.0494(16) -0.0171(16) 0.0049(13) -0.0207(15)
C23 0.0406(12) 0.0460(13) 0.0406(12) -0.0002(10) 0.0065(10) -0.0008(10)

loop_
_atom_type_symbol
_atom_type_description
_atom_type_scat_dispersion_real
_atom_type_scat_dispersion_imag
_atom_type_scat_source
C C 0.0033 0.0016 'International Tables Vol C Tables 4.2.6.8 and 6.1.1.4'
H H 0.0000 0.0000 'International Tables Vol C Tables 4.2.6.8 and 6.1.1.4'
N N 0.0061 0.0033 'International Tables Vol C Tables 4.2.6.8 and 6.1.1.4'
O O 0.0106 0.0060 'International Tables Vol C Tables 4.2.6.8 and 6.1.1.4'
Sn Sn -0.6537 1.4246 'International Tables Vol C Tables 4.2.6.8 and 6.1.1.4'

loop_
_geom_angle_atom_site_label_1
_geom_angle_atom_site_label_2
_geom_angle_atom_site_label_3
_geom_angle_site_symmetry_1
_geom_angle_site_symmetry_3
_geom_angle
_geom_angle_publ_flag
O3 Sn1 C1 . . 96.86(8) ?
O3 Sn1 C7 . . 94.80(7) ?
C1 Sn1 C7 . . 123.18(9) ?
O3 Sn1 O1 . . 158.35(6) ?
C1 Sn1 O1 . . 93.64(8) ?
C7 Sn1 O1 . . 95.20(8) ?
O3 Sn1 N1 . . 82.71(6) ?
C1 Sn1 N1 . . 123.66(8) ?
C7 Sn1 N1 . . 112.92(8) ?
O1 Sn1 N1 . . 75.71(6) ?
C20 N1 C21 . . 119.56(19) ?
C20 N1 Sn1 . . 126.04(15) ?
C21 N1 Sn1 . . 113.85(14) ?
C23 O1 Sn1 . . 119.47(15) ?
C13 O3 Sn1 . . 127.85(13) ?
C18 O4 C19 . . 118.2(2) ?
C6 C1 C2 . . 118.4(2) ?
C6 C1 Sn1 . . 121.65(19) ?
C2 C1 Sn1 . . 119.66(17) ?
C1 C2 C3 . . 121.0(3) ?
C1 C2 H2 . . 119.5 ?
C3 C2 H2 . . 119.5 ?
C4 C3 C2 . . 119.6(3) ?
C4 C3 H3 . . 120.2 ?
C2 C3 H3 . . 120.2 ?
C5 C4 C3 . . 120.0(3) ?
C5 C4 H4 . . 120.0 ?
C3 C4 H4 . . 120.0 ?
C4 C5 C6 . . 121.1(3) ?
C4 C5 H5 . . 119.4 ?
C6 C5 H5 . . 119.4 ?
C1 C6 C5 . . 119.9(3) ?
C1 C6 H6 . . 120.1 ?
C5 C6 H6 . . 120.1 ?
C12 C7 C8 . . 118.5(2) ?
C12 C7 Sn1 . . 121.71(18) ?
C8 C7 Sn1 . . 119.80(18) ?
C7 C8 C9 . . 120.2(3) ?
C7 C8 H8 . . 119.9 ?
C9 C8 H8 . . 119.9 ?
C10 C9 C8 . . 120.6(3) ?
C10 C9 H9 . . 119.7 ?
C8 C9 H9 . . 119.7 ?
C9 C10 C11 . . 119.6(3) ?
C9 C10 H10 . . 120.2 ?
C11 C10 H10 . . 120.2 ?
C10 C11 C12 . . 120.1(3) ?
C10 C11 H11 . . 120.0 ?
C12 C11 H11 . . 120.0 ?
C7 C12 C11 . . 121.0(3) ?
C7 C12 H12 . . 119.5 ?
C11 C12 H12 . . 119.5 ?
O3 C13 C14 . . 123.3(2) ?
O3 C13 C18 . . 118.4(2) ?
C14 C13 C18 . . 118.3(2) ?
C13 C14 C15 . . 119.7(2) ?
C13 C14 C20 . . 122.5(2) ?
C15 C14 C20 . . 117.8(2) ?
C16 C15 C14 . . 120.5(3) ?
C16 C15 H15 . . 119.8 ?
C14 C15 H15 . . 119.8 ?
C15 C16 C17 . . 120.5(2) ?
C15 C16 H16 . . 119.8 ?
C17 C16 H16 . . 119.8 ?
C18 C17 C16 . . 120.7(3) ?
C18 C17 H17 . . 119.7 ?
C16 C17 H17 . . 119.7 ?
O4 C18 C17 . . 125.5(2) ?
O4 C18 C13 . . 114.1(2) ?
C17 C18 C13 . . 120.4(2) ?
O4 C19 H19A . . 109.5 ?
O4 C19 H19B . . 109.5 ?
H19A C19 H19B . . 109.5 ?
O4 C19 H19C . . 109.5 ?
H19A C19 H19C . . 109.5 ?
H19B C19 H19C . . 109.5 ?
N1 C20 C14 . . 127.0(2) ?
N1 C20 H20 . . 116.5 ?
C14 C20 H20 . . 116.5 ?
N1 C21 C23 . . 109.11(18) ?
N1 C21 C22 . . 109.03(19) ?
C23 C21 C22 . . 109.7(2) ?
N1 C21 H21 . . 109.7 ?
C23 C21 H21 . . 109.7 ?
C22 C21 H21 . . 109.7 ?
C21 C22 H22A . . 109.5 ?
C21 C22 H22B . . 109.5 ?
H22A C22 H22B . . 109.5 ?
C21 C22 H22C . . 109.5 ?
H22A C22 H22C . . 109.5 ?
H22B C22 H22C . . 109.5 ?
O2 C23 O1 . . 124.2(2) ?
O2 C23 C21 . . 119.5(2) ?
O1 C23 C21 . . 116.3(2) ?

loop_
_geom_bond_atom_site_label_1
_geom_bond_atom_site_label_2
_geom_bond_site_symmetry_2
_geom_bond_distance
_geom_bond_publ_flag
Sn1 C1 . 2.109(2) y
Sn1 C7 . 2.113(2) y
Sn1 O1 . 2.1360(16) y
Sn1 O3 . 2.0752(14) y
Sn1 N1 . 2.1493(17) y
N1 C20 . 1.286(3) ?
N1 C21 . 1.475(3) ?
O1 C23 . 1.290(3) ?
O2 C23 . 1.213(3) ?
O3 C13 . 1.321(2) ?
O4 C18 . 1.361(3) ?
O4 C19 . 1.418(3) ?
C1 C6 . 1.374(3) ?
C1 C2 . 1.379(3) ?
C2 C3 . 1.380(4) ?
C2 H2 . 0.9300 ?
C3 C4 . 1.361(4) ?
C3 H3 . 0.9300 ?
C4 C5 . 1.348(5) ?
C4 H4 . 0.9300 ?
C5 C6 . 1.381(4) ?
C5 H5 . 0.9300 ?
C6 H6 . 0.9300 ?
C7 C12 . 1.376(3) ?
C7 C8 . 1.378(3) ?
C8 C9 . 1.391(4) ?
C8 H8 . 0.9300 ?
C9 C10 . 1.363(4) ?
C9 H9 . 0.9300 ?
C10 C11 . 1.366(4) ?
C10 H10 . 0.9300 ?
C11 C12 . 1.387(4) ?
C11 H11 . 0.9300 ?
C12 H12 . 0.9300 ?
C13 C14 . 1.405(3) ?
C13 C18 . 1.418(3) ?
C14 C15 . 1.412(3) ?
C14 C20 . 1.435(3) ?
C15 C16 . 1.353(4) ?
C15 H15 . 0.9300 ?
C16 C17 . 1.394(4) ?
C16 H16 . 0.9300 ?
C17 C18 . 1.368(3) ?
C17 H17 . 0.9300 ?
C19 H19A . 0.9600 ?
C19 H19B . 0.9600 ?
C19 H19C . 0.9600 ?
C20 H20 . 0.9300 ?
C21 C23 . 1.525(3) ?
C21 C22 . 1.527(3) ?
C21 H21 . 0.9800 ?
C22 H22A . 0.9600 ?
C22 H22B . 0.9600 ?
C22 H22C . 0.9600 ?

loop_
_geom_torsion_atom_site_label_1
_geom_torsion_atom_site_label_2
_geom_torsion_atom_site_label_3
_geom_torsion_atom_site_label_4
_geom_torsion_site_symmetry_1
_geom_torsion_site_symmetry_2
_geom_torsion_site_symmetry_3
_geom_torsion_site_symmetry_4
_geom_torsion
_geom_torsion_publ_flag
O3 Sn1 N1 C20 . . . . -25.19(18) ?
C1 Sn1 N1 C20 . . . . 68.2(2) ?
C7 Sn1 N1 C20 . . . . -117.34(19) ?
O1 Sn1 N1 C20 . . . . 153.0(2) ?
O3 Sn1 N1 C21 . . . . 163.36(15) ?
C1 Sn1 N1 C21 . . . . -103.22(16) ?
C7 Sn1 N1 C21 . . . . 71.22(16) ?
O1 Sn1 N1 C21 . . . . -18.44(14) ?
O3 Sn1 O1 C23 . . . . 11.9(3) ?
C1 Sn1 O1 C23 . . . . 130.87(18) ?
C7 Sn1 O1 C23 . . . . -105.33(18) ?
N1 Sn1 O1 C23 . . . . 7.03(16) ?
C1 Sn1 O3 C13 . . . . -87.66(18) ?
C7 Sn1 O3 C13 . . . . 148.07(18) ?
O1 Sn1 O3 C13 . . . . 30.8(3) ?
N1 Sn1 O3 C13 . . . . 35.53(18) ?
O3 Sn1 C1 C6 . . . . -1.4(2) ?
C7 Sn1 C1 C6 . . . . 98.9(2) ?
O1 Sn1 C1 C6 . . . . -162.4(2) ?
N1 Sn1 C1 C6 . . . . -87.2(2) ?
O3 Sn1 C1 C2 . . . . -174.98(19) ?
C7 Sn1 C1 C2 . . . . -74.7(2) ?
O1 Sn1 C1 C2 . . . . 24.0(2) ?
N1 Sn1 C1 C2 . . . . 99.2(2) ?
C6 C1 C2 C3 . . . . -1.3(4) ?
Sn1 C1 C2 C3 . . . . 172.5(2) ?
C1 C2 C3 C4 . . . . 0.7(5) ?
C2 C3 C4 C5 . . . . 1.1(5) ?
C3 C4 C5 C6 . . . . -2.3(6) ?
C2 C1 C6 C5 . . . . 0.1(5) ?
Sn1 C1 C6 C5 . . . . -173.6(3) ?
C4 C5 C6 C1 . . . . 1.7(6) ?
O3 Sn1 C7 C12 . . . . -29.5(2) ?
C1 Sn1 C7 C12 . . . . -130.88(19) ?
O1 Sn1 C7 C12 . . . . 131.3(2) ?
N1 Sn1 C7 C12 . . . . 54.6(2) ?
O3 Sn1 C7 C8 . . . . 151.6(2) ?
C1 Sn1 C7 C8 . . . . 50.2(2) ?
O1 Sn1 C7 C8 . . . . -47.6(2) ?
N1 Sn1 C7 C8 . . . . -124.3(2) ?
C12 C7 C8 C9 . . . . -0.5(4) ?
Sn1 C7 C8 C9 . . . . 178.5(2) ?
C7 C8 C9 C10 . . . . 0.0(5) ?
C8 C9 C10 C11 . . . . 0.4(5) ?
C9 C10 C11 C12 . . . . -0.2(5) ?
C8 C7 C12 C11 . . . . 0.6(4) ?
Sn1 C7 C12 C11 . . . . -178.3(2) ?
C10 C11 C12 C7 . . . . -0.3(4) ?
Sn1 O3 C13 C14 . . . . -30.4(3) ?
Sn1 O3 C13 C18 . . . . 152.16(16) ?
O3 C13 C14 C15 . . . . -177.7(2) ?
C18 C13 C14 C15 . . . . -0.3(3) ?
O3 C13 C14 C20 . . . . 0.7(3) ?
C18 C13 C14 C20 . . . . 178.1(2) ?
C13 C14 C15 C16 . . . . -0.2(4) ?
C20 C14 C15 C16 . . . . -178.7(3) ?
C14 C15 C16 C17 . . . . 0.8(5) ?
C15 C16 C17 C18 . . . . -0.9(5) ?
C19 O4 C18 C17 . . . . -4.3(4) ?
C19 O4 C18 C13 . . . . 175.4(2) ?
C16 C17 C18 O4 . . . . -179.9(3) ?
C16 C17 C18 C13 . . . . 0.4(4) ?
O3 C13 C18 O4 . . . . -2.0(3) ?
C14 C13 C18 O4 . . . . -179.5(2) ?
O3 C13 C18 C17 . . . . 177.7(2) ?
C14 C13 C18 C17 . . . . 0.2(3) ?
C21 N1 C20 C14 . . . . -178.7(2) ?
Sn1 N1 C20 C14 . . . . 10.3(3) ?
C13 C14 C20 N1 . . . . 9.1(4) ?
C15 C14 C20 N1 . . . . -172.4(2) ?
C20 N1 C21 C23 . . . . -146.0(2) ?
Sn1 N1 C21 C23 . . . . 26.0(2) ?
C20 N1 C21 C22 . . . . 94.2(3) ?
Sn1 N1 C21 C22 . . . . -93.8(2) ?
Sn1 O1 C23 O2 . . . . -176.5(2) ?
Sn1 O1 C23 C21 . . . . 5.7(3) ?
N1 C21 C23 O2 . . . . 161.4(2) ?
C22 C21 C23 O2 . . . . -79.3(3) ?
N1 C21 C23 O1 . . . . -20.8(3) ?
C22 C21 C23 O1 . . . . 98.6(2) ?
